data_2206100
loop_
_publ_author_name
'Nengfang She'
'Huizhen Guo'
'Yitao Li'
'Anxin Wu'

_publ_section_title
;
 1,2-Dimethyl-4,5-bis(phenylethynyl)benzene
;
_journal_issue 6
_journal_name_full 'Acta Crystallographica Section E'
_journal_page_first o1790
_journal_page_last o1792
_journal_paper_doi 10.1107/S1600536805014820
_journal_volume 61
_journal_year 2005
_chemical_formula_iupac 'C24 H18'
_chemical_formula_moiety 'C24 H18'
_chemical_formula_sum 'C24 H18'
_chemical_formula_weight 306.38
_chemical_name_systematic
;
1,2-Dimethyl-4,5-bis(phenylethynyl)benzene
;
_space_group_IT_number 60
_symmetry_cell_setting orthorhombic
_symmetry_space_group_name_Hall '-P 2n 2ab'
_symmetry_space_group_name_H-M 'P b c n'
_atom_sites_solution_hydrogens geom
_atom_sites_solution_primary direct
_atom_sites_solution_secondary difmap
_audit_creation_method SHELXL-97
_cell_angle_alpha 90.00
_cell_angle_beta 90.00
_cell_angle_gamma 90.00
_cell_formula_units_Z 4
_cell_length_a 11.735(2)
_cell_length_b 12.964(3)
_cell_length_c 11.820(2)
_cell_measurement_reflns_used 1966
_cell_measurement_temperature 292(2)
_cell_measurement_theta_max 26.99
_cell_measurement_theta_min 1.00
_cell_volume 1798.2(6)
_computing_cell_refinement 'SAINT (Bruker, 1999)'
_computing_data_collection 'SMART (Bruker, 1997)'
_computing_data_reduction SAINT
_computing_molecular_graphics 'SHELXTL (Bruker, 1997)'
_computing_publication_material SHELXTL
_computing_structure_refinement 'SHELXL97 (Sheldrick, 1997)'
_computing_structure_solution 'SHELXS97 (Sheldrick, 1997)'
_diffrn_ambient_temperature 292(2)
_diffrn_measured_fraction_theta_full 1.000
_diffrn_measured_fraction_theta_max 1.000
_diffrn_measurement_device_type 'Bruker SMART 4K CCD area-detector'
_diffrn_measurement_method '\f and \w'
_diffrn_radiation_monochromator graphite
_diffrn_radiation_source 'fine-focus sealed tube'
_diffrn_radiation_type MoK\a
_diffrn_radiation_wavelength 0.71073
_diffrn_reflns_av_R_equivalents 0.0427
_diffrn_reflns_av_sigmaI/netI 0.0400
_diffrn_reflns_limit_h_max 14
_diffrn_reflns_limit_h_min -14
_diffrn_reflns_limit_k_max 16
_diffrn_reflns_limit_k_min -15
_diffrn_reflns_limit_l_max 8
_diffrn_reflns_limit_l_min -15
_diffrn_reflns_number 9915
_diffrn_reflns_theta_full 26.99
_diffrn_reflns_theta_max 26.99
_diffrn_reflns_theta_min 2.34
_diffrn_standards_number 0
_exptl_absorpt_coefficient_mu 0.064
_exptl_absorpt_correction_type none
_exptl_crystal_colour colorless
_exptl_crystal_density_diffrn 1.132
_exptl_crystal_density_method 'not measured'
_exptl_crystal_description block
_exptl_crystal_F_000 648
_exptl_crystal_size_max 0.30
_exptl_crystal_size_mid 0.20
_exptl_crystal_size_min 0.10
_refine_diff_density_max 0.112
_refine_diff_density_min -0.129
_refine_ls_extinction_method none
_refine_ls_goodness_of_fit_ref 1.030
_refine_ls_hydrogen_treatment refall
_refine_ls_matrix_type full
_refine_ls_number_parameters 145
_refine_ls_number_reflns 1966
_refine_ls_number_restraints 0
_refine_ls_restrained_S_all 1.030
_refine_ls_R_factor_all 0.0972
_refine_ls_R_factor_gt 0.0582
_refine_ls_shift/su_max 0.000
_refine_ls_shift/su_mean 0.000
_refine_ls_structure_factor_coef Fsqd
_refine_ls_weighting_details 'calc w = 1/[\s^2^(Fo^2^)+(0.0646P)^2^+0.2012P] where P = (Fo^2^+2Fc^2^)/3'
_refine_ls_weighting_scheme calc
_refine_ls_wR_factor_gt 0.1374
_refine_ls_wR_factor_ref 0.1593
_reflns_number_gt 1207
_reflns_number_total 1966
_reflns_threshold_expression I>2\s(I)
_cod_data_source_file wn6353.cif
_cod_data_source_block I
_cod_original_cell_volume 1798.3(6)
_cod_original_sg_symbol_Hall -P2n2ab
_cod_database_code 2206100
_cod_database_fobs_code 2206100

loop_
_symmetry_equiv_pos_as_xyz
'x, y, z'
'-x+1/2, -y+1/2, z+1/2'
'-x, y, -z+1/2'
'x+1/2, -y+1/2, -z'
'-x, -y, -z'
'x-1/2, y-1/2, -z-1/2'
'x, -y, z-1/2'
'-x-1/2, y-1/2, z'

loop_
_atom_site_label
_atom_site_fract_x
_atom_site_fract_y
_atom_site_fract_z
_atom_site_U_iso_or_equiv
_atom_site_adp_type
_atom_site_calc_flag
_atom_site_occupancy
_atom_site_type_symbol
C1 0.0623(3) 0.6592(2) 0.8588(2) 0.0826(7) Uani d 1 C
C2 0.02885(15) 0.55977(14) 0.80184(14) 0.0576(5) Uani d 1 C
C3 0.05715(16) 0.46640(15) 0.85072(16) 0.0608(5) Uani d 1 C
C4 0.02996(14) 0.37211(14) 0.80138(13) 0.0564(5) Uani d 1 C
C5 0.06548(16) 0.27767(15) 0.85432(15) 0.0634(5) Uani d 1 C
C6 0.09813(15) 0.20174(16) 0.90088(15) 0.0638(5) Uani d 1 C
C7 0.13567(14) 0.11185(14) 0.96093(15) 0.0576(5) Uani d 1 C
C8 0.18829(18) 0.12143(19) 1.06492(18) 0.0725(6) Uani d 1 C
C9 0.2228(2) 0.0365(2) 1.1245(2) 0.0877(7) Uani d 1 C
C10 0.2052(2) -0.0596(2) 1.0819(3) 0.0956(8) Uani d 1 C
C11 0.1551(2) -0.0718(2) 0.9789(3) 0.0908(8) Uani d 1 C
C12 0.11989(19) 0.01343(17) 0.9172(2) 0.0736(6) Uani d 1 C
H3 0.0978(15) 0.4689(12) 0.9240(16) 0.065(5) Uiso d 1 H
H8 0.1947(17) 0.1871(16) 1.0936(16) 0.081(6) Uiso d 1 H
H9 0.258(2) 0.0465(18) 1.196(2) 0.117(9) Uiso d 1 H
H10 0.232(2) -0.118(2) 1.125(2) 0.139(10) Uiso d 1 H
H11 0.144(2) -0.135(2) 0.947(3) 0.146(11) Uiso d 1 H
H12 0.0824(19) 0.0087(16) 0.843(2) 0.098(7) Uiso d 1 H
H1A 0.093(2) 0.6441(19) 0.930(2) 0.118(9) Uiso d 1 H
H1B -0.002(3) 0.7033(19) 0.871(2) 0.125(10) Uiso d 1 H
H1C 0.122(2) 0.697(2) 0.814(2) 0.133(10) Uiso d 1 H

loop_
_atom_site_aniso_label
_atom_site_aniso_U_11
_atom_site_aniso_U_22
_atom_site_aniso_U_33
_atom_site_aniso_U_12
_atom_site_aniso_U_13
_atom_site_aniso_U_23
C1 0.0912(18) 0.0749(15) 0.0816(18) -0.0013(13) -0.0130(14) -0.0166(13)
C2 0.0539(10) 0.0648(12) 0.0540(10) 0.0010(9) 0.0019(7) -0.0054(8)
C3 0.0611(11) 0.0743(13) 0.0471(10) 0.0029(9) -0.0047(9) -0.0016(9)
C4 0.0570(10) 0.0637(11) 0.0484(10) 0.0020(9) 0.0016(7) 0.0023(8)
C5 0.0687(12) 0.0676(13) 0.0539(11) 0.0027(9) 0.0011(9) 0.0014(9)
C6 0.0645(12) 0.0684(13) 0.0585(12) 0.0014(9) 0.0022(9) 0.0020(10)
C7 0.0550(10) 0.0611(11) 0.0568(11) 0.0010(8) 0.0023(8) 0.0019(9)
C8 0.0750(14) 0.0723(15) 0.0701(13) -0.0008(11) -0.0076(10) 0.0025(11)
C9 0.0830(17) 0.106(2) 0.0745(15) 0.0080(14) -0.0101(13) 0.0186(14)
C10 0.0809(16) 0.088(2) 0.118(2) 0.0136(14) 0.0081(15) 0.0331(18)
C11 0.0798(16) 0.0634(15) 0.129(2) 0.0033(12) 0.0146(15) -0.0084(15)
C12 0.0698(13) 0.0747(15) 0.0763(14) 0.0031(11) 0.0004(11) -0.0073(11)

loop_
_atom_type_symbol
_atom_type_description
_atom_type_scat_dispersion_real
_atom_type_scat_dispersion_imag
_atom_type_scat_source
C C 0.0033 0.0016 'International Tables Vol C Tables 4.2.6.8 and 6.1.1.4'
H H 0.0000 0.0000 'International Tables Vol C Tables 4.2.6.8 and 6.1.1.4'

loop_
_geom_angle_atom_site_label_1
_geom_angle_atom_site_label_2
_geom_angle_atom_site_label_3
_geom_angle_site_symmetry_1
_geom_angle_site_symmetry_3
_geom_angle
_geom_angle_publ_flag
C2 C1 H1A . . 108.9(16) ?
C2 C1 H1B . . 112.1(16) ?
H1A C1 H1B . . 107(2) ?
C2 C1 H1C . . 110.9(15) ?
H1A C1 H1C . . 108(2) ?
H1B C1 H1C . . 110(2) ?
C3 C2 C2 . 3_556 118.83(11) ?
C3 C2 C1 . . 119.99(19) ?
C2 C2 C1 3_556 . 121.16(14) ?
C2 C3 C4 . . 122.63(18) ?
C2 C3 H3 . . 117.0(10) ?
C4 C3 H3 . . 120.4(10) ?
C3 C4 C4 . 3_556 118.53(10) ?
C3 C4 C5 . . 119.97(16) ?
C4 C4 C5 3_556 . 121.48(10) yes
C6 C5 C4 . . 177.2(2) yes
C5 C6 C7 . . 177.8(2) yes
C8 C7 C12 . . 118.26(19) ?
C8 C7 C6 . . 120.32(18) yes
C12 C7 C6 . . 121.42(18) ?
C9 C8 C7 . . 121.2(2) ?
C9 C8 H8 . . 122.1(12) ?
C7 C8 H8 . . 116.6(12) ?
C10 C9 C8 . . 120.1(3) ?
C10 C9 H9 . . 121.4(15) ?
C8 C9 H9 . . 118.5(15) ?
C9 C10 C11 . . 120.3(2) ?
C9 C10 H10 . . 118.3(17) ?
C11 C10 H10 . . 121.4(17) ?
C10 C11 C12 . . 120.4(3) ?
C10 C11 H11 . . 123(2) ?
C12 C11 H11 . . 117(2) ?
C11 C12 C7 . . 119.8(2) ?
C11 C12 H12 . . 123.6(13) ?
C7 C12 H12 . . 116.7(13) ?

loop_
_geom_bond_atom_site_label_1
_geom_bond_atom_site_label_2
_geom_bond_site_symmetry_2
_geom_bond_distance
_geom_bond_publ_flag
C1 C2 . 1.506(3) yes
C1 H1A . 0.94(3) ?
C1 H1B . 0.95(3) ?
C1 H1C . 1.00(3) ?
C2 C3 . 1.382(2) ?
C2 C2 3_556 1.400(3) ?
C3 C4 . 1.391(2) ?
C3 H3 . 0.990(19) ?
C4 C4 3_556 1.403(3) ?
C4 C5 . 1.437(2) ?
C5 C6 . 1.191(2) yes
C6 C7 . 1.434(3) yes
C7 C8 . 1.381(3) ?
C7 C12 . 1.389(3) ?
C8 C9 . 1.368(3) ?
C8 H8 . 0.92(2) ?
C9 C10 . 1.359(4) ?
C9 H9 . 0.95(3) ?
C10 C11 . 1.361(4) ?
C10 H10 . 0.96(3) ?
C11 C12 . 1.387(3) ?
C11 H11 . 0.91(3) ?
C12 H12 . 0.98(2) ?

loop_
_geom_hbond_atom_site_label_D
_geom_hbond_atom_site_label_H
_geom_hbond_atom_site_label_A
_geom_hbond_site_symmetry_A
_geom_hbond_distance_DH
_geom_hbond_distance_HA
_geom_hbond_distance_DA
_geom_hbond_angle_DHA
_geom_hbond_publ_flag
C1 H1A Cg2 7_555 0.94(3) 3.35(2) 4.061(3) 135(2) y
C3 H3 Cg2 7_555 0.990(19) 3.035(18) 3.849(2) 140.0(10) y
C9 H9 Cg1 2_555 0.95(3) 2.92(2) 3.575(3) 128(2) y
C9 H9 Cg1 3_557 0.95(3) 2.92(2) 3.575(3) 128(2) y

loop_
_geom_torsion_atom_site_label_1
_geom_torsion_atom_site_label_2
_geom_torsion_atom_site_label_3
_geom_torsion_atom_site_label_4
_geom_torsion_site_symmetry_1
_geom_torsion_site_symmetry_4
_geom_torsion
C2 C2 C3 C4 3_556 . -0.4(3)
C1 C2 C3 C4 . . -179.1(2)
C2 C3 C4 C4 . 3_556 -0.9(3)
C2 C3 C4 C5 . . 177.68(16)
C12 C7 C8 C9 . . -0.9(3)
C6 C7 C8 C9 . . 178.74(19)
C7 C8 C9 C10 . . -0.2(4)
C8 C9 C10 C11 . . 1.2(4)
C9 C10 C11 C12 . . -1.0(4)
C10 C11 C12 C7 . . -0.1(4)
C8 C7 C12 C11 . . 1.0(3)
C6 C7 C12 C11 . . -178.60(18)
